data_4308982
loop_
_publ_author_name
'Tapan K. Karmakar'
'Barindra K. Ghosh'
'A. Usman'
'Hoong-Kun Fun'
'Eric Rivi\`ere'
'Talal Mallah'
'Guillem Arom\'i'
'Swapan K. Chandra'

_publ_section_title
;
Magneto-Structural Correlations: Synthesis of a Family of End-On
Azido-Bridged Manganese(II) Dinuclear Compounds with S= 5 Spin Ground State
;
_journal_name_full 'Inorganic Chemistry'
_journal_page_first 2391
_journal_page_last 2399
_journal_paper_doi 10.1021/ic048542v
_journal_volume 44
_journal_year 2005
_chemical_formula_moiety 'C54 H50 Mn2 N14 O2, C52 H44 Mn2 N20, 2(Cl O4)'
_chemical_formula_sum 'C106 H94 Cl2 Mn4 N34 O10'
_chemical_formula_weight 2294.81
_chemical_name_systematic
; 
 ? 
;
_space_group_IT_number 2
_symmetry_cell_setting triclinic
_symmetry_space_group_name_Hall '-P 1'
_symmetry_space_group_name_H-M 'P -1'
_atom_sites_solution_hydrogens geom
_atom_sites_solution_primary direct
_atom_sites_solution_secondary difmap
_audit_creation_method SHELXL-97
_cell_angle_alpha 72.902(1)
_cell_angle_beta 81.860(1)
_cell_angle_gamma 86.835(1)
_cell_formula_units_Z 1
_cell_length_a 13.2206(2)
_cell_length_b 13.3555(2)
_cell_length_c 15.5049(1)
_cell_measurement_reflns_used 6085
_cell_measurement_temperature 183(2)
_cell_measurement_theta_max 28.57
_cell_measurement_theta_min 1.39
_cell_volume 2590.04(6)
_computing_cell_refinement 'SAINT (Siemens, 1996)'
_computing_data_collection 'SMART (Siemens, 1996)'
_computing_data_reduction SAINT
_computing_molecular_graphics SHELXTL
_computing_publication_material
;
SHELXTL, PARST (Nardelli, 1995) and PLATON (Spek, 1990)
;
_computing_structure_refinement SHELXTL
_computing_structure_solution 'SHELXTL (Sheldrick, 1997)'
_diffrn_ambient_temperature 183(2)
_diffrn_detector_area_resol_mean 8.33
_diffrn_measured_fraction_theta_full 0.990
_diffrn_measured_fraction_theta_max 0.990
_diffrn_measurement_device_type
;
Siemens SMART CCD area detector diffractometer
;
_diffrn_measurement_method '\w scans'
_diffrn_radiation_monochromator graphite
_diffrn_radiation_source 'fine-focus sealed tube'
_diffrn_radiation_type MoK\a
_diffrn_radiation_wavelength 0.71073
_diffrn_reflns_av_R_equivalents 0.0886
_diffrn_reflns_av_sigmaI/netI 0.1412
_diffrn_reflns_limit_h_max 15
_diffrn_reflns_limit_h_min -6
_diffrn_reflns_limit_k_max 15
_diffrn_reflns_limit_k_min -15
_diffrn_reflns_limit_l_max 18
_diffrn_reflns_limit_l_min -18
_diffrn_reflns_number 14936
_diffrn_reflns_theta_full 25.00
_diffrn_reflns_theta_max 25.00
_diffrn_reflns_theta_min 1.39
_diffrn_standards_decay_% 0
_exptl_absorpt_coefficient_mu 0.606
_exptl_absorpt_correction_T_max 0.8883
_exptl_absorpt_correction_T_min 0.7935
_exptl_absorpt_correction_type empirical
_exptl_absorpt_process_details 'SADABS (Sheldrick, 1996)'
_exptl_crystal_colour brown
_exptl_crystal_density_diffrn 1.471
_exptl_crystal_density_method 'not measured'
_exptl_crystal_description block
_exptl_crystal_F_000 1182
_exptl_crystal_size_max 0.40
_exptl_crystal_size_mid 0.28
_exptl_crystal_size_min 0.20
_refine_diff_density_max 1.207
_refine_diff_density_min -1.361
_refine_diff_density_rms 0.158
_refine_ls_extinction_method none
_refine_ls_goodness_of_fit_ref 0.963
_refine_ls_hydrogen_treatment constr
_refine_ls_matrix_type full
_refine_ls_number_parameters 724
_refine_ls_number_reflns 9030
_refine_ls_number_restraints 0
_refine_ls_restrained_S_all 0.963
_refine_ls_R_factor_all 0.0962
_refine_ls_R_factor_gt 0.0686
_refine_ls_shift/su_max 0.000
_refine_ls_shift/su_mean 0.000
_refine_ls_structure_factor_coef Fsqd
_refine_ls_weighting_details 'calc w=1/[\s^2^(Fo^2^)+(0.0936P)^2^] where P=(Fo^2^+2Fc^2^)/3'
_refine_ls_weighting_scheme calc
_refine_ls_wR_factor_gt 0.1840
_refine_ls_wR_factor_ref 0.2012
_reflns_number_gt 6062
_reflns_number_total 9030
_reflns_threshold_expression I>2sigma(I)
_cod_data_source_file ic048542vsi20041018_031109_1.cif
_cod_data_source_block Compd1
_cod_depositor_comments
;
The following automatic conversions were performed:
'_symmetry_cell_setting' value 'Triclinic' changed to 'triclinic'
according to '/home/saulius/struct/CIF-dictionaries/cif_core.dic'
dictionary named 'cif_core.dic' version 2.4.1 from 2010-06-29.

Automatic conversion script
Id: cif_fix_enum 1527 2010-12-29 10:47:43Z saulius 
;
_cod_database_code 4308982

loop_
_symmetry_equiv_pos_as_xyz
'x, y, z'
'-x, -y, -z'

loop_
_atom_site_label
_atom_site_type_symbol
_atom_site_fract_x
_atom_site_fract_y
_atom_site_fract_z
_atom_site_U_iso_or_equiv
_atom_site_adp_type
_atom_site_occupancy
_atom_site_symmetry_multiplicity
_atom_site_calc_flag
_atom_site_refinement_flags
_atom_site_disorder_assembly
_atom_site_disorder_group
Mn1 Mn 0.00419(4) 0.07638(4) 0.07413(3) 0.01565(19) Uani 1 1 d . . .
Mn2 Mn 0.00415(4) 0.44022(4) 0.41425(3) 0.01541(19) Uani 1 1 d . . .
O1 O -0.0110(3) 0.2878(2) 0.3890(2) 0.0366(8) Uani 1 1 d . . .
N1 N -0.1565(2) 0.1470(2) 0.0146(2) 0.0173(7) Uani 1 1 d . . .
N2 N -0.1315(3) 0.0744(3) 0.1913(2) 0.0234(8) Uani 1 1 d . . .
N3 N 0.0606(2) 0.0033(2) 0.2180(2) 0.0191(7) Uani 1 1 d . . .
N4 N 0.1927(2) 0.0628(2) 0.0676(2) 0.0199(7) Uani 1 1 d . . .
N5 N -0.0440(3) -0.0817(2) 0.0736(2) 0.0197(7) Uani 1 1 d . . .
N6 N -0.0818(3) -0.1486(3) 0.1396(2) 0.0223(7) Uani 1 1 d . . .
N7 N -0.1183(3) -0.2112(3) 0.2027(2) 0.0435(11) Uani 1 1 d . . .
N8 N 0.0298(3) 0.2369(3) 0.0779(2) 0.0325(9) Uani 1 1 d . . .
N9 N 0.0418(3) 0.2532(3) 0.1447(3) 0.0419(10) Uani 1 1 d . . .
N10 N 0.0487(5) 0.2698(3) 0.2188(3) 0.0698(17) Uani 1 1 d . . .
N11 N -0.1856(3) 0.4457(2) 0.4212(2) 0.0224(8) Uani 1 1 d . . .
N12 N -0.0507(3) 0.5218(3) 0.2740(2) 0.0235(8) Uani 1 1 d . . .
N13 N 0.1417(3) 0.4566(3) 0.2986(2) 0.0223(8) Uani 1 1 d . . .
N14 N 0.1612(2) 0.3567(2) 0.4735(2) 0.0184(7) Uani 1 1 d . . .
N15 N 0.0427(3) 0.5902(2) 0.4346(2) 0.0199(7) Uani 1 1 d . . .
N16 N 0.0773(3) 0.6651(2) 0.3734(2) 0.0210(7) Uani 1 1 d . . .
N17 N 0.1098(3) 0.7361(3) 0.3164(2) 0.0416(10) Uani 1 1 d . . .
C1 C -0.1709(3) 0.1829(3) -0.0722(3) 0.0225(9) Uani 1 1 d . . .
H1A H -0.1152 0.1820 -0.1160 0.027 Uiso 1 1 calc R . .
C2 C -0.2631(3) 0.2215(3) -0.1021(3) 0.0299(10) Uani 1 1 d . . .
H2A H -0.2691 0.2448 -0.1639 0.036 Uiso 1 1 calc R . .
C3 C -0.3461(4) 0.2246(4) -0.0376(3) 0.0340(11) Uani 1 1 d . . .
H3A H -0.4091 0.2507 -0.0550 0.041 Uiso 1 1 calc R . .
C4 C -0.3331(3) 0.1877(3) 0.0540(3) 0.0272(9) Uani 1 1 d . . .
H4A H -0.3875 0.1889 0.0989 0.033 Uiso 1 1 calc R . .
C5 C -0.2380(3) 0.1490(3) 0.0775(2) 0.0167(8) Uani 1 1 d . . .
C6 C -0.2217(3) 0.1083(3) 0.1746(2) 0.0173(8) Uani 1 1 d . . .
C7 C -0.3101(3) 0.1099(3) 0.2455(2) 0.0193(8) Uani 1 1 d . . .
C8 C -0.3781(3) 0.0278(3) 0.2748(3) 0.0287(10) Uani 1 1 d . . .
H8A H -0.3672 -0.0291 0.2514 0.034 Uiso 1 1 calc R . .
C9 C -0.4624(3) 0.0299(4) 0.3386(3) 0.0371(11) Uani 1 1 d . . .
H9A H -0.5077 -0.0256 0.3577 0.045 Uiso 1 1 calc R . .
C10 C -0.4795(3) 0.1133(4) 0.3737(3) 0.0379(12) Uani 1 1 d . . .
H10A H -0.5358 0.1142 0.4169 0.045 Uiso 1 1 calc R . .
C11 C -0.4122(3) 0.1962(4) 0.3445(3) 0.0348(11) Uani 1 1 d . . .
H11A H -0.4238 0.2529 0.3681 0.042 Uiso 1 1 calc R . .
C12 C -0.3279(3) 0.1955(3) 0.2805(3) 0.0271(9) Uani 1 1 d . . .
H12A H -0.2833 0.2516 0.2609 0.032 Uiso 1 1 calc R . .
C13 C -0.1091(3) 0.0408(4) 0.2852(3) 0.0318(11) Uani 1 1 d . . .
H13A H -0.1685 0.0073 0.3252 0.038 Uiso 1 1 calc R . .
H13B H -0.0935 0.1013 0.3031 0.038 Uiso 1 1 calc R . .
C14 C -0.0188(3) -0.0354(3) 0.2945(2) 0.0256(9) Uani 1 1 d . . .
H14A H 0.0077 -0.0421 0.3512 0.031 Uiso 1 1 calc R . .
H14B H -0.0405 -0.1039 0.2954 0.031 Uiso 1 1 calc R . .
C15 C 0.1530(3) 0.0120(3) 0.2307(2) 0.0178(8) Uani 1 1 d . . .
C16 C 0.1897(3) -0.0040(3) 0.3213(2) 0.0192(8) Uani 1 1 d . . .
C17 C 0.1671(3) 0.0728(3) 0.3661(3) 0.0280(10) Uani 1 1 d . . .
H17A H 0.1263 0.1302 0.3416 0.034 Uiso 1 1 calc R . .
C18 C 0.2050(4) 0.0636(3) 0.4465(3) 0.0324(11) Uani 1 1 d . . .
H18A H 0.1895 0.1147 0.4764 0.039 Uiso 1 1 calc R . .
C19 C 0.2664(3) -0.0221(4) 0.4830(3) 0.0334(11) Uani 1 1 d . . .
H19A H 0.2919 -0.0282 0.5372 0.040 Uiso 1 1 calc R . .
C20 C 0.2896(3) -0.0979(4) 0.4389(3) 0.0309(10) Uani 1 1 d . . .
H20A H 0.3311 -0.1547 0.4634 0.037 Uiso 1 1 calc R . .
C21 C 0.2514(3) -0.0899(3) 0.3584(3) 0.0243(9) Uani 1 1 d . . .
H21A H 0.2667 -0.1416 0.3291 0.029 Uiso 1 1 calc R . .
C22 C 0.2297(3) 0.0422(3) 0.1475(2) 0.0175(8) Uani 1 1 d . . .
C23 C 0.3335(3) 0.0455(3) 0.1527(3) 0.0287(10) Uani 1 1 d . . .
H23A H 0.3569 0.0333 0.2087 0.034 Uiso 1 1 calc R . .
C24 C 0.4016(3) 0.0672(4) 0.0731(3) 0.0331(11) Uani 1 1 d . . .
H24A H 0.4716 0.0670 0.0754 0.040 Uiso 1 1 calc R . .
C25 C 0.3655(3) 0.0888(3) -0.0084(3) 0.0295(10) Uani 1 1 d . . .
H25A H 0.4097 0.1049 -0.0627 0.035 Uiso 1 1 calc R . .
C26 C 0.2604(3) 0.0862(3) -0.0079(3) 0.0265(9) Uani 1 1 d . . .
H26A H 0.2356 0.1017 -0.0637 0.032 Uiso 1 1 calc R . .
C27 C -0.2558(3) 0.4174(3) 0.4945(3) 0.0301(10) Uani 1 1 d . . .
H27A H -0.2330 0.3942 0.5512 0.036 Uiso 1 1 calc R . .
C28 C -0.3597(4) 0.4203(4) 0.4918(3) 0.0375(11) Uani 1 1 d . . .
H28A H -0.4051 0.4011 0.5453 0.045 Uiso 1 1 calc R . .
C29 C -0.3942(3) 0.4516(4) 0.4097(3) 0.0416(12) Uani 1 1 d . . .
H29A H -0.4638 0.4536 0.4057 0.050 Uiso 1 1 calc R . .
C30 C -0.3239(3) 0.4805(4) 0.3316(3) 0.0352(11) Uani 1 1 d . . .
H30A H -0.3461 0.5023 0.2745 0.042 Uiso 1 1 calc R . .
C31 C -0.2204(3) 0.4767(3) 0.3393(3) 0.0218(9) Uani 1 1 d . . .
C32 C -0.1415(3) 0.5118(3) 0.2580(2) 0.0211(9) Uani 1 1 d . . .
C33 C -0.1749(3) 0.5270(3) 0.1669(2) 0.0224(9) Uani 1 1 d . . .
C34 C -0.2311(3) 0.6144(3) 0.1244(3) 0.0306(10) Uani 1 1 d . . .
H34A H -0.2453 0.6688 0.1505 0.037 Uiso 1 1 calc R . .
C35 C -0.2655(4) 0.6197(4) 0.0437(3) 0.0377(12) Uani 1 1 d . . .
H35A H -0.3032 0.6781 0.0158 0.045 Uiso 1 1 calc R . .
C36 C -0.2455(4) 0.5402(4) 0.0029(3) 0.0393(12) Uani 1 1 d . . .
H36A H -0.2698 0.5447 -0.0516 0.047 Uiso 1 1 calc R . .
C37 C -0.1884(4) 0.4534(4) 0.0448(3) 0.0436(13) Uani 1 1 d . . .
H37A H -0.1740 0.3996 0.0179 0.052 Uiso 1 1 calc R . .
C38 C -0.1529(4) 0.4465(4) 0.1262(3) 0.0356(11) Uani 1 1 d . . .
H38A H -0.1145 0.3884 0.1537 0.043 Uiso 1 1 calc R . .
C39 C 0.0285(3) 0.5697(4) 0.1994(3) 0.0403(12) Uani 1 1 d . . .
H39A H 0.0436 0.6387 0.2025 0.048 Uiso 1 1 calc R . .
H39B H 0.0037 0.5779 0.1417 0.048 Uiso 1 1 calc R . .
C40 C 0.1226(3) 0.5044(4) 0.2043(3) 0.0398(13) Uani 1 1 d . . .
H40A H 0.1165 0.4497 0.1759 0.048 Uiso 1 1 calc R . .
H40B H 0.1802 0.5474 0.1708 0.048 Uiso 1 1 calc R . .
C41 C 0.2292(3) 0.4120(3) 0.3146(2) 0.0173(8) Uani 1 1 d . . .
C42 C 0.3181(3) 0.4087(3) 0.2432(2) 0.0189(8) Uani 1 1 d . . .
C43 C 0.3358(3) 0.3206(3) 0.2120(3) 0.0256(9) Uani 1 1 d . . .
H43A H 0.2905 0.2651 0.2330 0.031 Uiso 1 1 calc R . .
C44 C 0.4202(3) 0.3158(4) 0.1504(3) 0.0314(10) Uani 1 1 d . . .
H44A H 0.4317 0.2570 0.1296 0.038 Uiso 1 1 calc R . .
C45 C 0.4883(3) 0.3983(4) 0.1189(3) 0.0322(10) Uani 1 1 d . . .
H45A H 0.5452 0.3947 0.0770 0.039 Uiso 1 1 calc R . .
C46 C 0.4717(3) 0.4852(4) 0.1497(3) 0.0365(11) Uani 1 1 d . . .
H46A H 0.5178 0.5400 0.1290 0.044 Uiso 1 1 calc R . .
C47 C 0.3862(3) 0.4916(3) 0.2118(3) 0.0284(10) Uani 1 1 d . . .
H47A H 0.3747 0.5507 0.2321 0.034 Uiso 1 1 calc R . .
C48 C 0.2430(3) 0.3594(3) 0.4107(2) 0.0175(8) Uani 1 1 d . . .
C49 C 0.3374(3) 0.3169(3) 0.4337(3) 0.0289(10) Uani 1 1 d . . .
H49A H 0.3926 0.3196 0.3886 0.035 Uiso 1 1 calc R . .
C50 C 0.3481(4) 0.2708(4) 0.5238(3) 0.0393(12) Uani 1 1 d . . .
H50A H 0.4107 0.2423 0.5406 0.047 Uiso 1 1 calc R . .
C51 C 0.2649(4) 0.2676(4) 0.5889(3) 0.0338(11) Uani 1 1 d . . .
H51A H 0.2702 0.2372 0.6503 0.041 Uiso 1 1 calc R . .
C52 C 0.1731(3) 0.3107(3) 0.5609(3) 0.0261(9) Uani 1 1 d . . .
H52A H 0.1168 0.3075 0.6049 0.031 Uiso 1 1 calc R . .
C53 C -0.0750(5) 0.2104(4) 0.4412(4) 0.0680(18) Uani 1 1 d . . .
H53A H -0.0394 0.1441 0.4513 0.102 Uiso 1 1 calc R . .
H53B H -0.1328 0.2090 0.4105 0.102 Uiso 1 1 calc R . .
H53C H -0.0979 0.2233 0.4986 0.102 Uiso 1 1 calc R . .
Cl1 Cl 0.49257(11) 0.75215(9) 0.25614(7) 0.0481(4) Uani 1 1 d . . .
O2 O 0.5254(5) 0.7045(5) 0.1832(4) 0.0693(18) Uani 0.67 1 d P A 1
O3 O 0.4655(5) 0.8523(5) 0.2034(4) 0.078(2) Uani 0.67 1 d P A 2
O4 O 0.3827(4) 0.7071(4) 0.2864(3) 0.0459(13) Uani 0.67 1 d P A 3
O5 O 0.6137(7) 0.7883(8) 0.2301(6) 0.121(3) Uani 0.67 1 d P A 4
O6 O 0.4924(9) 0.7791(9) 0.3365(5) 0.140(4) Uani 0.67 1 d P A 5
O7 O 0.5297(10) 0.6686(12) 0.3136(8) 0.229(8) Uani 0.67 1 d P A 6

loop_
_atom_site_aniso_label
_atom_site_aniso_U_11
_atom_site_aniso_U_22
_atom_site_aniso_U_33
_atom_site_aniso_U_23
_atom_site_aniso_U_13
_atom_site_aniso_U_12
Mn1 0.0136(3) 0.0225(3) 0.0123(3) -0.0082(2) -0.0012(2) 0.0041(2)
Mn2 0.0156(3) 0.0202(3) 0.0113(3) -0.0072(2) -0.0008(2) 0.0040(2)
O1 0.043(2) 0.0278(15) 0.0402(18) -0.0150(13) 0.0037(15) -0.0066(15)
N1 0.0157(17) 0.0159(15) 0.0184(16) -0.0033(12) -0.0011(14) 0.0026(13)
N2 0.0163(19) 0.0387(19) 0.0150(16) -0.0089(14) -0.0017(14) 0.0075(16)
N3 0.0119(17) 0.0278(17) 0.0172(16) -0.0071(13) -0.0015(14) 0.0045(14)
N4 0.0170(18) 0.0235(17) 0.0196(17) -0.0074(13) -0.0021(14) 0.0025(14)
N5 0.0195(18) 0.0246(17) 0.0146(16) -0.0067(13) 0.0006(14) 0.0016(15)
N6 0.0218(19) 0.0287(18) 0.0161(17) -0.0049(15) -0.0037(15) -0.0020(16)
N7 0.053(3) 0.045(2) 0.028(2) 0.0023(18) -0.005(2) -0.020(2)
N8 0.044(3) 0.036(2) 0.028(2) -0.0221(17) -0.0137(18) 0.0066(19)
N9 0.038(3) 0.0219(19) 0.060(3) -0.0058(19) 0.000(2) 0.0036(18)
N10 0.136(5) 0.039(2) 0.051(3) -0.030(2) -0.041(3) 0.014(3)
N11 0.0199(19) 0.0281(18) 0.0192(17) -0.0073(14) -0.0029(15) 0.0034(15)
N12 0.0165(19) 0.0362(19) 0.0151(16) -0.0044(14) -0.0009(14) 0.0018(16)
N13 0.0197(19) 0.0298(18) 0.0155(16) -0.0064(13) 0.0009(14) 0.0072(15)
N14 0.0153(17) 0.0224(16) 0.0177(16) -0.0072(13) -0.0021(14) 0.0044(14)
N15 0.0223(19) 0.0233(17) 0.0133(16) -0.0054(13) 0.0005(14) -0.0015(15)
N16 0.0204(19) 0.0267(18) 0.0164(17) -0.0068(15) -0.0025(15) -0.0028(15)
N17 0.052(3) 0.039(2) 0.028(2) 0.0028(18) -0.004(2) -0.020(2)
C1 0.022(2) 0.025(2) 0.018(2) -0.0043(16) -0.0013(17) 0.0034(18)
C2 0.032(3) 0.031(2) 0.022(2) 0.0015(17) -0.011(2) 0.005(2)
C3 0.021(2) 0.048(3) 0.033(2) -0.008(2) -0.015(2) 0.012(2)
C4 0.016(2) 0.034(2) 0.029(2) -0.0065(18) -0.0033(18) 0.0086(19)
C5 0.0113(19) 0.0182(18) 0.021(2) -0.0074(15) -0.0017(16) 0.0016(16)
C6 0.010(2) 0.0203(18) 0.023(2) -0.0096(15) -0.0019(16) 0.0017(16)
C7 0.0104(19) 0.030(2) 0.0179(19) -0.0086(16) -0.0029(16) 0.0053(17)
C8 0.017(2) 0.037(2) 0.034(2) -0.0148(19) -0.0008(19) 0.0007(19)
C9 0.017(2) 0.052(3) 0.035(3) -0.005(2) 0.003(2) -0.005(2)
C10 0.016(2) 0.063(3) 0.031(2) -0.014(2) 0.006(2) 0.005(2)
C11 0.029(3) 0.045(3) 0.034(2) -0.022(2) 0.003(2) 0.012(2)
C12 0.017(2) 0.033(2) 0.031(2) -0.0112(18) 0.0017(18) 0.0040(19)
C13 0.019(2) 0.060(3) 0.017(2) -0.013(2) -0.0020(18) 0.009(2)
C14 0.016(2) 0.043(2) 0.0138(19) -0.0027(17) -0.0010(17) 0.0003(19)
C15 0.015(2) 0.0220(19) 0.0178(19) -0.0084(15) -0.0047(16) 0.0046(16)
C16 0.012(2) 0.029(2) 0.0178(19) -0.0077(16) -0.0044(16) 0.0004(17)
C17 0.025(2) 0.034(2) 0.024(2) -0.0096(18) -0.0017(19) 0.005(2)
C18 0.037(3) 0.041(3) 0.025(2) -0.0169(19) -0.004(2) -0.001(2)
C19 0.024(2) 0.058(3) 0.020(2) -0.012(2) -0.0041(19) -0.009(2)
C20 0.022(2) 0.041(2) 0.025(2) -0.0020(19) -0.0059(19) 0.004(2)
C21 0.016(2) 0.034(2) 0.024(2) -0.0102(17) -0.0028(18) 0.0037(18)
C22 0.014(2) 0.0191(18) 0.0192(19) -0.0060(15) -0.0034(16) 0.0016(16)
C23 0.017(2) 0.047(3) 0.024(2) -0.0133(19) -0.0009(18) -0.001(2)
C24 0.013(2) 0.048(3) 0.037(3) -0.013(2) 0.002(2) 0.000(2)
C25 0.020(2) 0.036(2) 0.026(2) -0.0037(18) 0.0063(19) 0.001(2)
C26 0.023(2) 0.033(2) 0.022(2) -0.0066(17) -0.0002(18) 0.0015(19)
C27 0.022(2) 0.045(3) 0.020(2) -0.0075(18) 0.0038(19) 0.003(2)
C28 0.027(3) 0.053(3) 0.027(2) -0.007(2) 0.007(2) 0.001(2)
C29 0.015(2) 0.073(3) 0.035(3) -0.015(2) 0.003(2) -0.003(2)
C30 0.018(2) 0.064(3) 0.027(2) -0.017(2) -0.003(2) 0.000(2)
C31 0.017(2) 0.030(2) 0.021(2) -0.0114(17) -0.0029(17) 0.0041(18)
C32 0.018(2) 0.030(2) 0.0176(19) -0.0093(16) -0.0048(17) 0.0052(18)
C33 0.011(2) 0.036(2) 0.018(2) -0.0064(17) -0.0003(16) 0.0028(18)
C34 0.034(3) 0.031(2) 0.031(2) -0.0133(19) -0.012(2) 0.011(2)
C35 0.039(3) 0.045(3) 0.032(2) -0.011(2) -0.021(2) 0.016(2)
C36 0.040(3) 0.057(3) 0.024(2) -0.016(2) -0.011(2) 0.012(3)
C37 0.053(3) 0.058(3) 0.027(2) -0.025(2) -0.014(2) 0.021(3)
C38 0.037(3) 0.045(3) 0.027(2) -0.015(2) -0.009(2) 0.018(2)
C39 0.025(3) 0.068(3) 0.018(2) 0.005(2) -0.0037(19) -0.003(2)
C40 0.025(3) 0.067(3) 0.015(2) 0.002(2) 0.0030(19) 0.014(2)
C41 0.014(2) 0.0201(19) 0.0178(19) -0.0068(15) -0.0009(16) 0.0023(16)
C42 0.0105(19) 0.027(2) 0.0182(19) -0.0054(16) -0.0025(16) 0.0059(17)
C43 0.020(2) 0.030(2) 0.026(2) -0.0098(17) 0.0027(18) 0.0021(18)
C44 0.025(2) 0.041(3) 0.030(2) -0.017(2) 0.001(2) 0.013(2)
C45 0.018(2) 0.050(3) 0.024(2) -0.009(2) 0.0047(18) 0.010(2)
C46 0.022(2) 0.042(3) 0.037(3) -0.004(2) 0.005(2) -0.005(2)
C47 0.020(2) 0.032(2) 0.033(2) -0.0098(18) 0.0011(19) 0.0003(19)
C48 0.012(2) 0.0242(19) 0.0181(19) -0.0088(15) -0.0028(16) 0.0034(16)
C49 0.015(2) 0.047(3) 0.022(2) -0.0078(19) -0.0049(18) 0.013(2)
C50 0.021(2) 0.065(3) 0.029(2) -0.009(2) -0.011(2) 0.017(2)
C51 0.031(3) 0.048(3) 0.021(2) -0.0065(19) -0.010(2) 0.013(2)
C52 0.025(2) 0.034(2) 0.017(2) -0.0049(17) -0.0023(18) 0.0054(19)
C53 0.082(5) 0.053(3) 0.067(4) -0.025(3) 0.022(3) -0.021(3)
Cl1 0.0623(10) 0.0480(8) 0.0275(6) -0.0053(5) -0.0047(6) 0.0195(7)
O2 0.068(4) 0.077(4) 0.073(4) -0.046(3) 0.014(3) -0.010(4)
O3 0.060(4) 0.065(4) 0.064(4) 0.022(3) 0.035(3) 0.037(3)
O4 0.030(3) 0.063(3) 0.046(3) -0.016(3) -0.001(2) -0.008(3)
O5 0.104(7) 0.159(8) 0.107(6) -0.042(6) -0.027(6) -0.009(7)
O6 0.175(11) 0.191(10) 0.068(5) -0.031(6) -0.045(6) -0.083(8)
O7 0.164(12) 0.235(14) 0.161(11) 0.072(11) 0.092(9) 0.075(11)

loop_
_atom_type_symbol
_atom_type_description
_atom_type_scat_dispersion_real
_atom_type_scat_dispersion_imag
_atom_type_scat_source
C C 0.0033 0.0016 'International Tables Vol C Tables 4.2.6.8 and 6.1.1.4'
H H 0.0000 0.0000 'International Tables Vol C Tables 4.2.6.8 and 6.1.1.4'
N N 0.0061 0.0033 'International Tables Vol C Tables 4.2.6.8 and 6.1.1.4'
O O 0.0106 0.0060 'International Tables Vol C Tables 4.2.6.8 and 6.1.1.4'
Cl Cl 0.1484 0.1585 'International Tables Vol C Tables 4.2.6.8 and 6.1.1.4'
Mn Mn 0.3368 0.7283 'International Tables Vol C Tables 4.2.6.8 and 6.1.1.4'

loop_
_geom_angle_atom_site_label_1
_geom_angle_atom_site_label_2
_geom_angle_atom_site_label_3
_geom_angle
_geom_angle_site_symmetry_1
_geom_angle_site_symmetry_3
_geom_angle_publ_flag
N8 Mn1 N5 172.37(13) . . ?
N8 Mn1 N5 104.99(12) . 2 ?
N5 Mn1 N5 77.46(12) . 2 ?
N8 Mn1 N2 85.09(13) . . ?
N5 Mn1 N2 88.86(12) . . ?
N5 Mn1 N2 144.58(12) 2 . ?
N8 Mn1 N3 91.50(12) . . ?
N5 Mn1 N3 90.77(11) . . ?
N5 Mn1 N3 141.57(11) 2 . ?
N2 Mn1 N3 69.86(11) . . ?
N8 Mn1 N1 85.94(12) . . ?
N5 Mn1 N1 87.47(11) . . ?
N5 Mn1 N1 79.16(11) 2 . ?
N2 Mn1 N1 67.60(10) . . ?
N3 Mn1 N1 137.44(11) . . ?
N8 Mn1 N4 82.76(13) . . ?
N5 Mn1 N4 104.82(11) . . ?
N5 Mn1 N4 81.36(11) 2 . ?
N2 Mn1 N4 134.00(10) . . ?
N3 Mn1 N4 66.33(10) . . ?
N1 Mn1 N4 154.08(10) . . ?
O1 Mn2 N15 171.93(12) . . ?
O1 Mn2 N15 104.87(11) . 2_566 ?
N15 Mn2 N15 78.33(12) . 2_566 ?
O1 Mn2 N12 88.59(12) . . ?
N15 Mn2 N12 93.24(12) . . ?
N15 Mn2 N12 142.21(12) 2_566 . ?
O1 Mn2 N13 82.39(12) . . ?
N15 Mn2 N13 90.82(12) . . ?
N15 Mn2 N13 145.34(12) 2_566 . ?
N12 Mn2 N13 70.35(11) . . ?
O1 Mn2 N14 82.49(11) . . ?
N15 Mn2 N14 90.95(11) . . ?
N15 Mn2 N14 79.22(11) 2_566 . ?
N12 Mn2 N14 138.22(11) . . ?
N13 Mn2 N14 68.03(11) . . ?
O1 Mn2 N11 83.18(11) . . ?
N15 Mn2 N11 104.77(11) . . ?
N15 Mn2 N11 79.47(11) 2_566 . ?
N12 Mn2 N11 67.06(11) . . ?
N13 Mn2 N11 135.16(11) . . ?
N14 Mn2 N11 150.25(11) . . ?
C53 O1 Mn2 125.0(3) . . ?
C1 N1 C5 117.2(3) . . ?
C1 N1 Mn1 126.8(3) . . ?
C5 N1 Mn1 116.1(2) . . ?
C6 N2 C13 119.6(3) . . ?
C6 N2 Mn1 122.2(2) . . ?
C13 N2 Mn1 118.1(2) . . ?
C15 N3 C14 121.1(3) . . ?
C15 N3 Mn1 121.9(3) . . ?
C14 N3 Mn1 116.1(2) . . ?
C26 N4 C22 117.1(3) . . ?
C26 N4 Mn1 126.1(3) . . ?
C22 N4 Mn1 116.2(2) . . ?
N6 N5 Mn1 125.1(2) . . ?
N6 N5 Mn1 132.3(3) . 2 ?
Mn1 N5 Mn1 102.54(12) . 2 ?
N7 N6 N5 179.1(4) . . ?
N9 N8 Mn1 121.0(3) . . ?
N8 N9 N10 176.2(6) . . ?
C27 N11 C31 116.7(4) . . ?
C27 N11 Mn2 128.4(3) . . ?
C31 N11 Mn2 114.8(2) . . ?
C32 N12 C39 120.3(3) . . ?
C32 N12 Mn2 122.5(3) . . ?
C39 N12 Mn2 116.3(3) . . ?
C41 N13 C40 119.4(3) . . ?
C41 N13 Mn2 121.6(2) . . ?
C40 N13 Mn2 118.2(2) . . ?
C52 N14 C48 117.5(3) . . ?
C52 N14 Mn2 126.9(3) . . ?
C48 N14 Mn2 115.6(2) . . ?
N16 N15 Mn2 123.9(2) . . ?
N16 N15 Mn2 134.4(2) . 2_566 ?
Mn2 N15 Mn2 101.67(12) . 2_566 ?
N17 N16 N15 179.3(4) . . ?
N1 C1 C2 124.5(4) . . ?
N1 C1 H1A 117.8 . . ?
C2 C1 H1A 117.8 . . ?
C3 C2 C1 118.3(4) . . ?
C3 C2 H2A 120.9 . . ?
C1 C2 H2A 120.9 . . ?
C2 C3 C4 118.5(4) . . ?
C2 C3 H3A 120.8 . . ?
C4 C3 H3A 120.8 . . ?
C5 C4 C3 119.1(4) . . ?
C5 C4 H4A 120.4 . . ?
C3 C4 H4A 120.4 . . ?
N1 C5 C4 122.5(3) . . ?
N1 C5 C6 117.0(3) . . ?
C4 C5 C6 120.5(3) . . ?
N2 C6 C5 117.2(3) . . ?
N2 C6 C7 124.7(3) . . ?
C5 C6 C7 118.2(3) . . ?
C8 C7 C12 119.2(4) . . ?
C8 C7 C6 119.9(3) . . ?
C12 C7 C6 120.8(4) . . ?
C7 C8 C9 120.5(4) . . ?
C7 C8 H8A 119.8 . . ?
C9 C8 H8A 119.8 . . ?
C10 C9 C8 120.4(5) . . ?
C10 C9 H9A 119.8 . . ?
C8 C9 H9A 119.8 . . ?
C9 C10 C11 119.6(4) . . ?
C9 C10 H10A 120.2 . . ?
C11 C10 H10A 120.2 . . ?
C12 C11 C10 120.7(4) . . ?
C12 C11 H11A 119.7 . . ?
C10 C11 H11A 119.7 . . ?
C11 C12 C7 119.6(4) . . ?
C11 C12 H12A 120.2 . . ?
C7 C12 H12A 120.2 . . ?
N2 C13 C14 110.4(3) . . ?
N2 C13 H13A 109.6 . . ?
C14 C13 H13A 109.6 . . ?
N2 C13 H13B 109.6 . . ?
C14 C13 H13B 109.6 . . ?
H13A C13 H13B 108.1 . . ?
N3 C14 C13 109.2(3) . . ?
N3 C14 H14A 109.8 . . ?
C13 C14 H14A 109.8 . . ?
N3 C14 H14B 109.8 . . ?
C13 C14 H14B 109.8 . . ?
H14A C14 H14B 108.3 . . ?
N3 C15 C22 116.4(3) . . ?
N3 C15 C16 125.8(3) . . ?
C22 C15 C16 117.8(3) . . ?
C17 C16 C21 119.5(3) . . ?
C17 C16 C15 118.7(3) . . ?
C21 C16 C15 121.7(3) . . ?
C18 C17 C16 120.2(4) . . ?
C18 C17 H17A 119.9 . . ?
C16 C17 H17A 119.9 . . ?
C17 C18 C19 120.0(4) . . ?
C17 C18 H18A 120.0 . . ?
C19 C18 H18A 120.0 . . ?
C20 C19 C18 120.2(4) . . ?
C20 C19 H19A 119.9 . . ?
C18 C19 H19A 119.9 . . ?
C19 C20 C21 120.4(4) . . ?
C19 C20 H20A 119.8 . . ?
C21 C20 H20A 119.8 . . ?
C20 C21 C16 119.7(4) . . ?
C20 C21 H21A 120.1 . . ?
C16 C21 H21A 120.1 . . ?
N4 C22 C23 122.2(3) . . ?
N4 C22 C15 116.0(3) . . ?
C23 C22 C15 121.8(3) . . ?
C24 C23 C22 119.0(4) . . ?
C24 C23 H23A 120.5 . . ?
C22 C23 H23A 120.5 . . ?
C25 C24 C23 119.5(4) . . ?
C25 C24 H24A 120.2 . . ?
C23 C24 H24A 120.2 . . ?
C24 C25 C26 117.9(4) . . ?
C24 C25 H25A 121.0 . . ?
C26 C25 H25A 121.0 . . ?
N4 C26 C25 124.2(4) . . ?
N4 C26 H26A 117.9 . . ?
C25 C26 H26A 117.9 . . ?
N11 C27 C28 124.5(4) . . ?
N11 C27 H27A 117.8 . . ?
C28 C27 H27A 117.8 . . ?
C29 C28 C27 118.6(4) . . ?
C29 C28 H28A 120.7 . . ?
C27 C28 H28A 120.7 . . ?
C28 C29 C30 118.9(4) . . ?
C28 C29 H29A 120.5 . . ?
C30 C29 H29A 120.5 . . ?
C29 C30 C31 119.4(4) . . ?
C29 C30 H30A 120.3 . . ?
C31 C30 H30A 120.3 . . ?
N11 C31 C30 121.8(4) . . ?
N11 C31 C32 116.3(3) . . ?
C30 C31 C32 121.9(4) . . ?
N12 C32 C33 126.6(4) . . ?
N12 C32 C31 116.3(3) . . ?
C33 C32 C31 117.1(3) . . ?
C34 C33 C38 119.6(4) . . ?
C34 C33 C32 122.8(4) . . ?
C38 C33 C32 117.6(4) . . ?
C35 C34 C33 119.6(4) . . ?
C35 C34 H34A 120.2 . . ?
C33 C34 H34A 120.2 . . ?
C34 C35 C36 121.6(4) . . ?
C34 C35 H35A 119.2 . . ?
C36 C35 H35A 119.2 . . ?
C35 C36 C37 118.8(4) . . ?
C35 C36 H36A 120.6 . . ?
C37 C36 H36A 120.6 . . ?
C38 C37 C36 120.5(4) . . ?
C38 C37 H37A 119.8 . . ?
C36 C37 H37A 119.8 . . ?
C37 C38 C33 119.9(4) . . ?
C37 C38 H38A 120.1 . . ?
C33 C38 H38A 120.1 . . ?
N12 C39 C40 110.9(4) . . ?
N12 C39 H39A 109.5 . . ?
C40 C39 H39A 109.5 . . ?
N12 C39 H39B 109.5 . . ?
C40 C39 H39B 109.5 . . ?
H39A C39 H39B 108.1 . . ?
N13 C40 C39 111.6(3) . . ?
N13 C40 H40A 109.3 . . ?
C39 C40 H40A 109.3 . . ?
N13 C40 H40B 109.3 . . ?
C39 C40 H40B 109.3 . . ?
H40A C40 H40B 108.0 . . ?
N13 C41 C48 117.6(3) . . ?
N13 C41 C42 125.2(3) . . ?
C48 C41 C42 117.3(3) . . ?
C47 C42 C43 119.9(4) . . ?
C47 C42 C41 119.8(3) . . ?
C43 C42 C41 120.2(3) . . ?
C44 C43 C42 119.9(4) . . ?
C44 C43 H43A 120.0 . . ?
C42 C43 H43A 120.0 . . ?
C43 C44 C45 120.4(4) . . ?
C43 C44 H44A 119.8 . . ?
C45 C44 H44A 119.8 . . ?
C46 C45 C44 120.0(4) . . ?
C46 C45 H45A 120.0 . . ?
C44 C45 H45A 120.0 . . ?
C45 C46 C47 120.3(4) . . ?
C45 C46 H46A 119.9 . . ?
C47 C46 H46A 119.9 . . ?
C46 C47 C42 119.5(4) . . ?
C46 C47 H47A 120.2 . . ?
C42 C47 H47A 120.2 . . ?
N14 C48 C49 122.4(3) . . ?
N14 C48 C41 116.9(3) . . ?
C49 C48 C41 120.8(3) . . ?
C50 C49 C48 119.2(4) . . ?
C50 C49 H49A 120.4 . . ?
C48 C49 H49A 120.4 . . ?
C49 C50 C51 119.1(4) . . ?
C49 C50 H50A 120.5 . . ?
C51 C50 H50A 120.5 . . ?
C50 C51 C52 118.5(4) . . ?
C50 C51 H51A 120.7 . . ?
C52 C51 H51A 120.7 . . ?
N14 C52 C51 123.4(4) . . ?
N14 C52 H52A 118.3 . . ?
C51 C52 H52A 118.3 . . ?
O1 C53 H53A 109.5 . . ?
O1 C53 H53B 109.5 . . ?
H53A C53 H53B 109.5 . . ?
O1 C53 H53C 109.5 . . ?
H53A C53 H53C 109.5 . . ?
H53B C53 H53C 109.5 . . ?
O7 Cl1 O6 74.7(8) . . ?
O7 Cl1 O3 168.0(9) . . ?
O6 Cl1 O3 95.9(6) . . ?
O7 Cl1 O2 88.5(7) . . ?
O6 Cl1 O2 159.7(6) . . ?
O3 Cl1 O2 99.0(4) . . ?
O7 Cl1 O4 90.4(7) . . ?
O6 Cl1 O4 92.2(5) . . ?
O3 Cl1 O4 97.6(4) . . ?
O2 Cl1 O4 99.3(3) . . ?
O7 Cl1 O5 83.9(7) . . ?
O6 Cl1 O5 87.1(5) . . ?
O3 Cl1 O5 88.2(5) . . ?
O2 Cl1 O5 79.7(4) . . ?
O4 Cl1 O5 174.2(3) . . ?

loop_
_geom_bond_atom_site_label_1
_geom_bond_atom_site_label_2
_geom_bond_distance
_geom_bond_site_symmetry_2
_geom_bond_publ_flag
Mn1 N8 2.208(3) . ?
Mn1 N5 2.241(3) . ?
Mn1 N5 2.257(3) 2 ?
Mn1 N2 2.361(3) . ?
Mn1 N3 2.365(3) . ?
Mn1 N1 2.465(3) . ?
Mn1 N4 2.479(3) . ?
Mn2 O1 2.207(3) . ?
Mn2 N15 2.215(3) . ?
Mn2 N15 2.258(3) 2_566 ?
Mn2 N12 2.326(3) . ?
Mn2 N13 2.336(3) . ?
Mn2 N14 2.465(3) . ?
Mn2 N11 2.494(3) . ?
O1 C53 1.361(6) . ?
N1 C1 1.327(5) . ?
N1 C5 1.351(5) . ?
N2 C6 1.285(5) . ?
N2 C13 1.460(5) . ?
N3 C15 1.282(5) . ?
N3 C14 1.457(5) . ?
N4 C26 1.337(5) . ?
N4 C22 1.343(5) . ?
N5 N6 1.210(4) . ?
N5 Mn1 2.257(3) 2 ?
N6 N7 1.148(5) . ?
N8 N9 1.152(5) . ?
N9 N10 1.248(5) . ?
N11 C27 1.334(5) . ?
N11 C31 1.354(5) . ?
N12 C32 1.281(5) . ?
N12 C39 1.463(5) . ?
N13 C41 1.293(5) . ?
N13 C40 1.466(5) . ?
N14 C52 1.341(5) . ?
N14 C48 1.344(5) . ?
N15 N16 1.216(4) . ?
N15 Mn2 2.258(3) 2_566 ?
N16 N17 1.144(5) . ?
C1 C2 1.385(6) . ?
C1 H1A 0.9300 . ?
C2 C3 1.384(6) . ?
C2 H2A 0.9300 . ?
C3 C4 1.392(6) . ?
C3 H3A 0.9300 . ?
C4 C5 1.389(5) . ?
C4 H4A 0.9300 . ?
C5 C6 1.486(5) . ?
C6 C7 1.491(5) . ?
C7 C8 1.385(6) . ?
C7 C12 1.398(5) . ?
C8 C9 1.386(6) . ?
C8 H8A 0.9300 . ?
C9 C10 1.372(7) . ?
C9 H9A 0.9300 . ?
C10 C11 1.387(7) . ?
C10 H10A 0.9300 . ?
C11 C12 1.385(6) . ?
C11 H11A 0.9300 . ?
C12 H12A 0.9300 . ?
C13 C14 1.519(5) . ?
C13 H13A 0.9700 . ?
C13 H13B 0.9700 . ?
C14 H14A 0.9700 . ?
C14 H14B 0.9700 . ?
C15 C22 1.492(5) . ?
C15 C16 1.503(5) . ?
C16 C17 1.397(5) . ?
C16 C21 1.398(5) . ?
C17 C18 1.379(6) . ?
C17 H17A 0.9300 . ?
C18 C19 1.391(6) . ?
C18 H18A 0.9300 . ?
C19 C20 1.378(6) . ?
C19 H19A 0.9300 . ?
C20 C21 1.386(5) . ?
C20 H20A 0.9300 . ?
C21 H21A 0.9300 . ?
C22 C23 1.390(6) . ?
C23 C24 1.387(6) . ?
C23 H23A 0.9300 . ?
C24 C25 1.359(6) . ?
C24 H24A 0.9300 . ?
C25 C26 1.391(6) . ?
C25 H25A 0.9300 . ?
C26 H26A 0.9300 . ?
C27 C28 1.378(6) . ?
C27 H27A 0.9300 . ?
C28 C29 1.355(6) . ?
C28 H28A 0.9300 . ?
C29 C30 1.387(6) . ?
C29 H29A 0.9300 . ?
C30 C31 1.388(6) . ?
C30 H30A 0.9300 . ?
C31 C32 1.493(5) . ?
C32 C33 1.492(5) . ?
C33 C34 1.394(5) . ?
C33 C38 1.397(6) . ?
C34 C35 1.372(6) . ?
C34 H34A 0.9300 . ?
C35 C36 1.384(6) . ?
C35 H35A 0.9300 . ?
C36 C37 1.391(6) . ?
C36 H36A 0.9300 . ?
C37 C38 1.385(6) . ?
C37 H37A 0.9300 . ?
C38 H38A 0.9300 . ?
C39 C40 1.477(6) . ?
C39 H39A 0.9700 . ?
C39 H39B 0.9700 . ?
C40 H40A 0.9700 . ?
C40 H40B 0.9700 . ?
C41 C48 1.481(5) . ?
C41 C42 1.505(5) . ?
C42 C47 1.393(6) . ?
C42 C43 1.395(5) . ?
C43 C44 1.375(6) . ?
C43 H43A 0.9300 . ?
C44 C45 1.391(6) . ?
C44 H44A 0.9300 . ?
C45 C46 1.376(6) . ?
C45 H45A 0.9300 . ?
C46 C47 1.393(6) . ?
C46 H46A 0.9300 . ?
C47 H47A 0.9300 . ?
C48 C49 1.391(5) . ?
C49 C50 1.376(6) . ?
C49 H49A 0.9300 . ?
C50 C51 1.378(6) . ?
C50 H50A 0.9300 . ?
C51 C52 1.385(6) . ?
C51 H51A 0.9300 . ?
C52 H52A 0.9300 . ?
C53 H53A 0.9600 . ?
C53 H53B 0.9600 . ?
C53 H53C 0.9600 . ?
Cl1 O7 1.326(11) . ?
Cl1 O6 1.394(8) . ?
Cl1 O3 1.404(5) . ?
Cl1 O2 1.458(5) . ?
Cl1 O4 1.559(5) . ?
Cl1 O5 1.657(10) . ?

loop_
_geom_torsion_atom_site_label_1
_geom_torsion_atom_site_label_2
_geom_torsion_atom_site_label_3
_geom_torsion_atom_site_label_4
_geom_torsion
_geom_torsion_site_symmetry_1
_geom_torsion_site_symmetry_2
_geom_torsion_site_symmetry_3
_geom_torsion_site_symmetry_4
_geom_torsion_publ_flag
N15 Mn2 O1 C53 138.4(8) . . . . ?
N15 Mn2 O1 C53 25.9(5) 2_566 . . . ?
N12 Mn2 O1 C53 -118.3(4) . . . . ?
N13 Mn2 O1 C53 171.3(4) . . . . ?
N14 Mn2 O1 C53 102.6(4) . . . . ?
N11 Mn2 O1 C53 -51.2(4) . . . . ?
N8 Mn1 N1 C1 93.9(3) . . . . ?
N5 Mn1 N1 C1 -89.9(3) . . . . ?
N5 Mn1 N1 C1 -12.2(3) 2 . . . ?
N2 Mn1 N1 C1 -179.7(3) . . . . ?
N3 Mn1 N1 C1 -178.3(3) . . . . ?
N4 Mn1 N1 C1 29.7(4) . . . . ?
N8 Mn1 N1 C5 -86.1(3) . . . . ?
N5 Mn1 N1 C5 90.1(3) . . . . ?
N5 Mn1 N1 C5 167.8(3) 2 . . . ?
N2 Mn1 N1 C5 0.3(2) . . . . ?
N3 Mn1 N1 C5 1.7(3) . . . . ?
N4 Mn1 N1 C5 -150.3(2) . . . . ?
N8 Mn1 N2 C6 87.3(3) . . . . ?
N5 Mn1 N2 C6 -88.0(3) . . . . ?
N5 Mn1 N2 C6 -21.8(4) 2 . . . ?
N3 Mn1 N2 C6 -179.3(3) . . . . ?
N1 Mn1 N2 C6 -0.3(3) . . . . ?
N4 Mn1 N2 C6 162.3(3) . . . . ?
N8 Mn1 N2 C13 -87.9(3) . . . . ?
N5 Mn1 N2 C13 96.7(3) . . . . ?
N5 Mn1 N2 C13 163.0(3) 2 . . . ?
N3 Mn1 N2 C13 5.5(3) . . . . ?
N1 Mn1 N2 C13 -175.5(3) . . . . ?
N4 Mn1 N2 C13 -12.9(4) . . . . ?
N8 Mn1 N3 C15 -65.2(3) . . . . ?
N5 Mn1 N3 C15 122.1(3) . . . . ?
N5 Mn1 N3 C15 51.5(4) 2 . . . ?
N2 Mn1 N3 C15 -149.4(3) . . . . ?
N1 Mn1 N3 C15 -150.8(3) . . . . ?
N4 Mn1 N3 C15 16.2(3) . . . . ?
N8 Mn1 N3 C14 104.1(3) . . . . ?
N5 Mn1 N3 C14 -68.6(3) . . . . ?
N5 Mn1 N3 C14 -139.2(3) 2 . . . ?
N2 Mn1 N3 C14 19.9(3) . . . . ?
N1 Mn1 N3 C14 18.5(3) . . . . ?
N4 Mn1 N3 C14 -174.5(3) . . . . ?
N8 Mn1 N4 C26 -89.6(3) . . . . ?
N5 Mn1 N4 C26 91.3(3) . . . . ?
N5 Mn1 N4 C26 16.8(3) 2 . . . ?
N2 Mn1 N4 C26 -165.6(3) . . . . ?
N3 Mn1 N4 C26 175.5(3) . . . . ?
N1 Mn1 N4 C26 -24.8(4) . . . . ?
N8 Mn1 N4 C22 81.8(3) . . . . ?
N5 Mn1 N4 C22 -97.3(3) . . . . ?
N5 Mn1 N4 C22 -171.8(3) 2 . . . ?
N2 Mn1 N4 C22 5.8(3) . . . . ?
N3 Mn1 N4 C22 -13.0(2) . . . . ?
N1 Mn1 N4 C22 146.7(2) . . . . ?
N8 Mn1 N5 N6 -70.4(10) . . . . ?
N5 Mn1 N5 N6 -179.9(4) 2 . . . ?
N2 Mn1 N5 N6 -32.8(3) . . . . ?
N3 Mn1 N5 N6 37.0(3) . . . . ?
N1 Mn1 N5 N6 -100.5(3) . . . . ?
N4 Mn1 N5 N6 102.7(3) . . . . ?
N8 Mn1 N5 Mn1 109.6(9) . . . 2 ?
N5 Mn1 N5 Mn1 0.0 2 . . 2 ?
N2 Mn1 N5 Mn1 147.08(13) . . . 2 ?
N3 Mn1 N5 Mn1 -143.09(13) . . . 2 ?
N1 Mn1 N5 Mn1 79.45(12) . . . 2 ?
N4 Mn1 N5 Mn1 -77.40(13) . . . 2 ?
Mn1 N5 N6 N7 41(32) . . . . ?
Mn1 N5 N6 N7 -139(32) 2 . . . ?
N5 Mn1 N8 N9 92.6(9) . . . . ?
N5 Mn1 N8 N9 -159.6(4) 2 . . . ?
N2 Mn1 N8 N9 54.9(4) . . . . ?
N3 Mn1 N8 N9 -14.7(4) . . . . ?
N1 Mn1 N8 N9 122.7(4) . . . . ?
N4 Mn1 N8 N9 -80.6(4) . . . . ?
Mn1 N8 N9 N10 -73(7) . . . . ?
O1 Mn2 N11 C27 95.4(4) . . . . ?
N15 Mn2 N11 C27 -86.0(4) . . . . ?
N15 Mn2 N11 C27 -11.2(3) 2_566 . . . ?
N12 Mn2 N11 C27 -173.2(4) . . . . ?
N13 Mn2 N11 C27 167.4(3) . . . . ?
N14 Mn2 N11 C27 33.7(4) . . . . ?
O1 Mn2 N11 C31 -81.0(3) . . . . ?
N15 Mn2 N11 C31 97.6(3) . . . . ?
N15 Mn2 N11 C31 172.4(3) 2_566 . . . ?
N12 Mn2 N11 C31 10.3(2) . . . . ?
N13 Mn2 N11 C31 -9.0(3) . . . . ?
N14 Mn2 N11 C31 -142.7(3) . . . . ?
O1 Mn2 N12 C32 66.6(3) . . . . ?
N15 Mn2 N12 C32 -121.2(3) . . . . ?
N15 Mn2 N12 C32 -46.2(4) 2_566 . . . ?
N13 Mn2 N12 C32 149.0(3) . . . . ?
N14 Mn2 N12 C32 143.7(3) . . . . ?
N11 Mn2 N12 C32 -16.6(3) . . . . ?
O1 Mn2 N12 C39 -102.5(3) . . . . ?
N15 Mn2 N12 C39 69.7(3) . . . . ?
N15 Mn2 N12 C39 144.7(3) 2_566 . . . ?
N13 Mn2 N12 C39 -20.0(3) . . . . ?
N14 Mn2 N12 C39 -25.4(4) . . . . ?
N11 Mn2 N12 C39 174.3(3) . . . . ?
O1 Mn2 N13 C41 -80.1(3) . . . . ?
N15 Mn2 N13 C41 95.5(3) . . . . ?
N15 Mn2 N13 C41 25.0(4) 2_566 . . . ?
N12 Mn2 N13 C41 -171.4(3) . . . . ?
N14 Mn2 N13 C41 4.8(3) . . . . ?
N11 Mn2 N13 C41 -152.4(3) . . . . ?
O1 Mn2 N13 C40 90.0(3) . . . . ?
N15 Mn2 N13 C40 -94.4(3) . . . . ?
N15 Mn2 N13 C40 -164.8(3) 2_566 . . . ?
N12 Mn2 N13 C40 -1.2(3) . . . . ?
N14 Mn2 N13 C40 175.0(3) . . . . ?
N11 Mn2 N13 C40 17.7(4) . . . . ?
O1 Mn2 N14 C52 -98.3(3) . . . . ?
N15 Mn2 N14 C52 86.4(3) . . . . ?
N15 Mn2 N14 C52 8.4(3) 2_566 . . . ?
N12 Mn2 N14 C52 -177.7(3) . . . . ?
N13 Mn2 N14 C52 176.9(3) . . . . ?
N11 Mn2 N14 C52 -36.5(4) . . . . ?
O1 Mn2 N14 C48 82.4(3) . . . . ?
N15 Mn2 N14 C48 -92.9(3) . . . . ?
N15 Mn2 N14 C48 -170.8(3) 2_566 . . . ?
N12 Mn2 N14 C48 3.1(3) . . . . ?
N13 Mn2 N14 C48 -2.4(2) . . . . ?
N11 Mn2 N14 C48 144.2(3) . . . . ?
O1 Mn2 N15 N16 67.6(9) . . . . ?
N15 Mn2 N15 N16 -178.2(4) 2_566 . . . ?
N12 Mn2 N15 N16 -35.4(3) . . . . ?
N13 Mn2 N15 N16 35.0(3) . . . . ?
N14 Mn2 N15 N16 103.0(3) . . . . ?
N11 Mn2 N15 N16 -102.5(3) . . . . ?
O1 Mn2 N15 Mn2 -114.2(8) . . . 2_566 ?
N15 Mn2 N15 Mn2 0.0 2_566 . . 2_566 ?
N12 Mn2 N15 Mn2 142.80(13) . . . 2_566 ?
N13 Mn2 N15 Mn2 -146.83(13) . . . 2_566 ?
N14 Mn2 N15 Mn2 -78.79(13) . . . 2_566 ?
N11 Mn2 N15 Mn2 75.68(13) . . . 2_566 ?
Mn2 N15 N16 N17 175(100) . . . . ?
Mn2 N15 N16 N17 -3(38) 2_566 . . . ?
C5 N1 C1 C2 -0.2(6) . . . . ?
Mn1 N1 C1 C2 179.8(3) . . . . ?
N1 C1 C2 C3 0.9(6) . . . . ?
C1 C2 C3 C4 -0.7(7) . . . . ?
C2 C3 C4 C5 -0.2(7) . . . . ?
C1 N1 C5 C4 -0.7(5) . . . . ?
Mn1 N1 C5 C4 179.3(3) . . . . ?
C1 N1 C5 C6 179.8(3) . . . . ?
Mn1 N1 C5 C6 -0.3(4) . . . . ?
C3 C4 C5 N1 0.9(6) . . . . ?
C3 C4 C5 C6 -179.6(4) . . . . ?
C13 N2 C6 C5 175.5(3) . . . . ?
Mn1 N2 C6 C5 0.3(5) . . . . ?
C13 N2 C6 C7 -4.3(6) . . . . ?
Mn1 N2 C6 C7 -179.5(3) . . . . ?
N1 C5 C6 N2 0.0(5) . . . . ?
C4 C5 C6 N2 -179.5(4) . . . . ?
N1 C5 C6 C7 179.8(3) . . . . ?
C4 C5 C6 C7 0.2(5) . . . . ?
N2 C6 C7 C8 -94.6(5) . . . . ?
C5 C6 C7 C8 85.6(4) . . . . ?
N2 C6 C7 C12 87.9(5) . . . . ?
C5 C6 C7 C12 -91.8(4) . . . . ?
C12 C7 C8 C9 -0.5(6) . . . . ?
C6 C7 C8 C9 -178.0(4) . . . . ?
C7 C8 C9 C10 -0.1(7) . . . . ?
C8 C9 C10 C11 0.5(7) . . . . ?
C9 C10 C11 C12 -0.2(7) . . . . ?
C10 C11 C12 C7 -0.4(7) . . . . ?
C8 C7 C12 C11 0.8(6) . . . . ?
C6 C7 C12 C11 178.2(4) . . . . ?
C6 N2 C13 C14 156.5(4) . . . . ?
Mn1 N2 C13 C14 -28.2(5) . . . . ?
C15 N3 C14 C13 128.5(4) . . . . ?
Mn1 N3 C14 C13 -40.9(4) . . . . ?
N2 C13 C14 N3 43.6(5) . . . . ?
C14 N3 C15 C22 174.1(3) . . . . ?
Mn1 N3 C15 C22 -17.1(4) . . . . ?
C14 N3 C15 C16 -6.7(6) . . . . ?
Mn1 N3 C15 C16 162.0(3) . . . . ?
N3 C15 C16 C17 -74.1(5) . . . . ?
C22 C15 C16 C17 105.1(4) . . . . ?
N3 C15 C16 C21 110.3(5) . . . . ?
C22 C15 C16 C21 -70.5(5) . . . . ?
C21 C16 C17 C18 -0.2(6) . . . . ?
C15 C16 C17 C18 -176.0(4) . . . . ?
C16 C17 C18 C19 0.3(7) . . . . ?
C17 C18 C19 C20 0.1(7) . . . . ?
C18 C19 C20 C21 -0.5(7) . . . . ?
C19 C20 C21 C16 0.6(6) . . . . ?
C17 C16 C21 C20 -0.2(6) . . . . ?
C15 C16 C21 C20 175.4(4) . . . . ?
C26 N4 C22 C23 0.4(5) . . . . ?
Mn1 N4 C22 C23 -171.8(3) . . . . ?
C26 N4 C22 C15 -177.5(3) . . . . ?
Mn1 N4 C22 C15 10.2(4) . . . . ?
N3 C15 C22 N4 3.6(5) . . . . ?
C16 C15 C22 N4 -175.6(3) . . . . ?
N3 C15 C22 C23 -174.4(4) . . . . ?
C16 C15 C22 C23 6.4(5) . . . . ?
N4 C22 C23 C24 -2.2(6) . . . . ?
C15 C22 C23 C24 175.6(4) . . . . ?
C22 C23 C24 C25 2.6(7) . . . . ?
C23 C24 C25 C26 -1.2(7) . . . . ?
C22 N4 C26 C25 1.0(6) . . . . ?
Mn1 N4 C26 C25 172.4(3) . . . . ?
C24 C25 C26 N4 -0.7(7) . . . . ?
C31 N11 C27 C28 -1.7(6) . . . . ?
Mn2 N11 C27 C28 -178.0(3) . . . . ?
N11 C27 C28 C29 1.5(7) . . . . ?
C27 C28 C29 C30 -0.6(7) . . . . ?
C28 C29 C30 C31 0.1(8) . . . . ?
C27 N11 C31 C30 1.0(6) . . . . ?
Mn2 N11 C31 C30 177.9(3) . . . . ?
C27 N11 C31 C32 177.9(4) . . . . ?
Mn2 N11 C31 C32 -5.3(4) . . . . ?
C29 C30 C31 N11 -0.3(7) . . . . ?
C29 C30 C31 C32 -177.0(4) . . . . ?
C39 N12 C32 C33 11.6(6) . . . . ?
Mn2 N12 C32 C33 -157.0(3) . . . . ?
C39 N12 C32 C31 -171.3(4) . . . . ?
Mn2 N12 C32 C31 20.0(5) . . . . ?
N11 C31 C32 N12 -8.5(5) . . . . ?
C30 C31 C32 N12 168.4(4) . . . . ?
N11 C31 C32 C33 168.8(3) . . . . ?
C30 C31 C32 C33 -14.3(6) . . . . ?
N12 C32 C33 C34 -105.9(5) . . . . ?
C31 C32 C33 C34 77.0(5) . . . . ?
N12 C32 C33 C38 77.7(6) . . . . ?
C31 C32 C33 C38 -99.3(5) . . . . ?
C38 C33 C34 C35 1.0(7) . . . . ?
C32 C33 C34 C35 -175.3(4) . . . . ?
C33 C34 C35 C36 -0.2(7) . . . . ?
C34 C35 C36 C37 -0.5(8) . . . . ?
C35 C36 C37 C38 0.4(8) . . . . ?
C36 C37 C38 C33 0.3(8) . . . . ?
C34 C33 C38 C37 -1.0(7) . . . . ?
C32 C33 C38 C37 175.5(4) . . . . ?
C32 N12 C39 C40 -131.1(4) . . . . ?
Mn2 N12 C39 C40 38.2(5) . . . . ?
C41 N13 C40 C39 -168.3(4) . . . . ?
Mn2 N13 C40 C39 21.3(5) . . . . ?
N12 C39 C40 N13 -37.5(6) . . . . ?
C40 N13 C41 C48 -176.5(4) . . . . ?
Mn2 N13 C41 C48 -6.5(5) . . . . ?
C40 N13 C41 C42 3.1(6) . . . . ?
Mn2 N13 C41 C42 173.1(3) . . . . ?
N13 C41 C42 C47 85.7(5) . . . . ?
C48 C41 C42 C47 -94.7(4) . . . . ?
N13 C41 C42 C43 -97.8(5) . . . . ?
C48 C41 C42 C43 81.8(5) . . . . ?
C47 C42 C43 C44 -0.1(6) . . . . ?
C41 C42 C43 C44 -176.5(4) . . . . ?
C42 C43 C44 C45 0.1(6) . . . . ?
C43 C44 C45 C46 0.2(7) . . . . ?
C44 C45 C46 C47 -0.6(7) . . . . ?
C45 C46 C47 C42 0.7(7) . . . . ?
C43 C42 C47 C46 -0.3(6) . . . . ?
C41 C42 C47 C46 176.2(4) . . . . ?
C52 N14 C48 C49 -0.2(6) . . . . ?
Mn2 N14 C48 C49 179.1(3) . . . . ?
C52 N14 C48 C41 -179.0(3) . . . . ?
Mn2 N14 C48 C41 0.3(4) . . . . ?
N13 C41 C48 N14 3.9(5) . . . . ?
C42 C41 C48 N14 -175.8(3) . . . . ?
N13 C41 C48 C49 -174.9(4) . . . . ?
C42 C41 C48 C49 5.4(5) . . . . ?
N14 C48 C49 C50 -0.3(6) . . . . ?
C41 C48 C49 C50 178.4(4) . . . . ?
C48 C49 C50 C51 0.3(7) . . . . ?
C49 C50 C51 C52 0.3(7) . . . . ?
C48 N14 C52 C51 0.9(6) . . . . ?
Mn2 N14 C52 C51 -178.4(3) . . . . ?
C50 C51 C52 N14 -0.9(7) . . . . ?
